data_1564226
loop_
_publ_author_name
'Nagai, Akira'
'Nishimura, Ryo'
'Hattori, Yohei'
'Hatano, Eri'
'Fujimoto, Ayako'
'Morimoto, Masakazu'
'Yasuda, Nobuhiro'
'Kamada, Kenji'
'Sotome, Hikaru'
'Miyasaka, Hiroshi'
'Yokojima, Satoshi'
'Nakamura, Shinichiro'
'Uchida, Kingo'

_publ_section_title
;
 Molecular crystalline capsules that release their contents by light
;
_journal_name_full 'Chemical Science'
_journal_paper_doi 10.1039/D1SC03394H
_journal_year 2021
_chemical_formula_sum 'C33 H34 F6 S2 Si2'
_chemical_formula_weight 664.90
_chemical_melting_point 452.8(6)
_chemical_name_common 1,2-Bis(2-methyl-5-(phenyl-3-trimethylsilyl)thien-3-yl)perfluorocyclopentene
_chemical_name_systematic
{(3,3,4,4,5,5-hexafluorocyclopent-1-ene-1,2-diyl)bis[(5-methylthiene-4,2-diyl)-3,1-phenylene]}bis(trimethylsilane)
_chemical_properties_physical Light-sensitive,Photo-sensitive
_space_group_crystal_system orthorhombic
_space_group_IT_number 60
_space_group_name_Hall '-P 2n 2ab'
_space_group_name_H-M_alt 'P b c n'
_atom_sites_solution_hydrogens geom
_audit_creation_method SHELXL-2014/7
_audit_update_record
;
2020-10-23 deposited with the CCDC.	2021-07-21 downloaded from the CCDC.
;
_cell_angle_alpha 90
_cell_angle_beta 90
_cell_angle_gamma 90
_cell_formula_units_Z 8
_cell_length_a 18.2216(5)
_cell_length_b 10.9631(8)
_cell_length_c 33.6434(14)
_cell_measurement_reflns_used 67718
_cell_measurement_temperature 173(2)
_cell_measurement_theta_max 29.080
_cell_measurement_theta_min 1.381
_cell_volume 6720.8(6)
_computing_structure_refinement 'SHELXL-2014/7 (Sheldrick, 2014)'
_diffrn_ambient_temperature 173(2)
_diffrn_detector_area_resol_mean 29
_diffrn_measured_fraction_theta_full 1.000
_diffrn_measured_fraction_theta_max 1.000
_diffrn_measurement_device_type 'Rigaku Saturn 724'
_diffrn_measurement_method 'Oscillation Photograph'
_diffrn_radiation_monochromator 'Si(111) Channel Cut'
_diffrn_radiation_source 'Synchrotron radiation SPring-8 BL40XU'
_diffrn_radiation_type Synchrotron
_diffrn_radiation_wavelength 0.81078
_diffrn_reflns_av_R_equivalents 0.0754
_diffrn_reflns_av_unetI/netI 0.0410
_diffrn_reflns_Laue_measured_fraction_full 1.000
_diffrn_reflns_Laue_measured_fraction_max 1.000
_diffrn_reflns_limit_h_max 21
_diffrn_reflns_limit_h_min -21
_diffrn_reflns_limit_k_max 12
_diffrn_reflns_limit_k_min -13
_diffrn_reflns_limit_l_max 40
_diffrn_reflns_limit_l_min -40
_diffrn_reflns_number 67718
_diffrn_reflns_point_group_measured_fraction_full 1.000
_diffrn_reflns_point_group_measured_fraction_max 1.000
_diffrn_reflns_theta_full 29.080
_diffrn_reflns_theta_max 29.080
_diffrn_reflns_theta_min 1.381
_exptl_absorpt_coefficient_mu 0.404
_exptl_crystal_colour colourless
_exptl_crystal_density_diffrn 1.314
_exptl_crystal_description 'hollow crystal'
_exptl_crystal_F_000 2768
_exptl_crystal_recrystallization_method 'Re-crystallisation from solvent: dichloromethane'
_exptl_crystal_size_max 0.146
_exptl_crystal_size_mid 0.098
_exptl_crystal_size_min 0.062
_refine_diff_density_max 0.630
_refine_diff_density_min -0.513
_refine_diff_density_rms 0.150
_refine_ls_extinction_coef 0.0085(8)
_refine_ls_extinction_expression Fc^*^=kFc[1+0.001xFc^2^\l^3^/sin(2\q)]^-1/4^
_refine_ls_extinction_method 'SHELXL-2014/7 (Sheldrick 2014'
_refine_ls_goodness_of_fit_ref 1.160
_refine_ls_hydrogen_treatment constr
_refine_ls_matrix_type full
_refine_ls_number_parameters 452
_refine_ls_number_reflns 6067
_refine_ls_number_restraints 0
_refine_ls_restrained_S_all 1.160
_refine_ls_R_factor_all 0.0809
_refine_ls_R_factor_gt 0.0709
_refine_ls_shift/su_max 0.001
_refine_ls_shift/su_mean 0.000
_refine_ls_structure_factor_coef Fsqd
_refine_ls_weighting_details 'w=1/[\s^2^(Fo^2^)+(0.1467P)^2^] where P=(Fo^2^+2Fc^2^)/3'
_refine_ls_weighting_scheme calc
_refine_ls_wR_factor_gt 0.1957
_refine_ls_wR_factor_ref 0.2224
_reflns_Friedel_coverage 0.000
_reflns_number_gt 4811
_reflns_number_total 6067
_reflns_threshold_expression 'I > 2\s(I)'
_cod_data_source_file d1sc03394h12.cif
_cod_data_source_block m_trimethyl_hollow_DCM
_cod_depositor_comments
;
The following automatic conversions were performed:

data item '_chemical_melting_point' value '452.2-453.3' was changed
to '452.8(6)' -- the average value was taken and precision was
estimated.

Automatic conversion script
Id: cif_fix_values 7556 2019-12-06 15:28:31Z antanas 
;
_cod_database_code 1564226
_shelx_shelxl_version_number 2014/7
_shelx_space_group_comment
;
The symmetry employed for this shelxl refinement is uniquely defined
by the following loop, which should always be used as a source of
symmetry information in preference to the above space-group names.
They are only intended as comments.
;
_shelx_estimated_absorpt_t_min 0.943
_shelx_estimated_absorpt_t_max 0.975

loop_
_space_group_symop_operation_xyz
'x, y, z'
'-x+1/2, -y+1/2, z+1/2'
'-x, y, -z+1/2'
'x+1/2, -y+1/2, -z'
'-x, -y, -z'
'x-1/2, y-1/2, -z-1/2'
'x, -y, z-1/2'
'-x-1/2, y-1/2, z'

loop_
_atom_site_label
_atom_site_type_symbol
_atom_site_fract_x
_atom_site_fract_y
_atom_site_fract_z
_atom_site_U_iso_or_equiv
_atom_site_adp_type
_atom_site_occupancy
_atom_site_site_symmetry_order
_atom_site_calc_flag
_atom_site_refinement_flags_posn
_atom_site_refinement_flags_adp
_atom_site_refinement_flags_occupancy
_atom_site_disorder_assembly
_atom_site_disorder_group
C1 C 0.19032(16) 0.5964(2) 0.02680(8) 0.0465(7) Uani 1 1 d . . . . .
H1A H 0.1443 0.5576 0.0186 0.070 Uiso 1 1 calc R U . . .
H1B H 0.2165 0.5425 0.0452 0.070 Uiso 1 1 calc R U . . .
H1C H 0.2209 0.6115 0.0033 0.070 Uiso 1 1 calc R U . . .
C2 C 0.17387(14) 0.7149(2) 0.04704(7) 0.0371(6) Uani 1 1 d . . . . .
C3 C 0.11402(14) 0.7916(2) 0.04371(7) 0.0352(6) Uani 1 1 d . . . . .
C4 C 0.11975(14) 0.8933(2) 0.07014(7) 0.0356(6) Uani 1 1 d . . . . .
H4 H 0.0832 0.9548 0.0722 0.043 Uiso 1 1 calc R U . . .
C5 C 0.18254(13) 0.8938(2) 0.09207(7) 0.0351(6) Uani 1 1 d . . . . .
C6 C 0.20465(13) 0.9826(2) 0.12276(7) 0.0344(6) Uani 1 1 d . . . . .
C7 C 0.15337(15) 1.0616(2) 0.13924(8) 0.0414(6) Uani 1 1 d . . . . .
H7 H 0.1037 1.0585 0.1307 0.050 Uiso 1 1 calc R U . . .
C8 C 0.17440(15) 1.1451(3) 0.16810(8) 0.0459(7) Uani 1 1 d . . . . .
H8 H 0.1390 1.1989 0.1792 0.055 Uiso 1 1 calc R U . . .
C9 C 0.24614(15) 1.1508(2) 0.18078(8) 0.0451(7) Uani 1 1 d . . . . .
H9 H 0.2596 1.2092 0.2003 0.054 Uiso 1 1 calc R U . . .
C10 C 0.29974(14) 1.0719(2) 0.16536(7) 0.0387(6) Uani 1 1 d . . . . .
C11 C 0.27687(14) 0.9892(2) 0.13649(7) 0.0367(6) Uani 1 1 d . . . . .
H11 H 0.3121 0.9346 0.1256 0.044 Uiso 1 1 calc R U . . .
C12 C 0.3973(3) 1.0759(5) 0.23655(12) 0.140(2) Uani 1 1 d . . . . .
H12A H 0.3584 1.1285 0.2471 0.210 Uiso 1 1 calc R U . . .
H12B H 0.4450 1.1034 0.2467 0.210 Uiso 1 1 calc R U . . .
H12C H 0.3886 0.9916 0.2450 0.210 Uiso 1 1 calc R U . . .
C13 C 0.45211(17) 0.9579(3) 0.16193(14) 0.0966(15) Uani 1 1 d . . . . .
H13A H 0.5030 0.9657 0.1711 0.145 Uiso 1 1 calc R U . . .
H13B H 0.4508 0.9610 0.1328 0.145 Uiso 1 1 calc R U . . .
H13C H 0.4319 0.8799 0.1710 0.145 Uiso 1 1 calc R U . . .
C14 C 0.4355(2) 1.2297(3) 0.16650(14) 0.0976(15) Uani 1 1 d . . . . .
H14A H 0.4021 1.2957 0.1742 0.146 Uiso 1 1 calc R U . . .
H14B H 0.4417 1.2299 0.1376 0.146 Uiso 1 1 calc R U . . .
H14C H 0.4833 1.2421 0.1793 0.146 Uiso 1 1 calc R U . . .
C15 C 0.19057(16) 0.8987(2) -0.03435(8) 0.0486(7) Uani 1 1 d . . . . .
H15A H 0.1464 0.9404 -0.0247 0.073 Uiso 1 1 calc R U . . .
H15B H 0.2155 0.9503 -0.0539 0.073 Uiso 1 1 calc R U . . .
H15C H 0.2236 0.8829 -0.0120 0.073 Uiso 1 1 calc R U . . .
C16 C 0.16930(15) 0.7799(2) -0.05339(8) 0.0394(6) Uani 1 1 d . . . . .
C17 C 0.10862(14) 0.7081(2) -0.04840(7) 0.0357(6) Uani 1 1 d . . . . .
C18 C 0.10947(14) 0.6037(2) -0.07388(7) 0.0365(6) Uani 1 1 d . . . . .
H18 H 0.0710 0.5452 -0.0747 0.044 Uiso 1 1 calc R U . . .
C19 C 0.17101(14) 0.5964(2) -0.09699(7) 0.0380(6) Uani 1 1 d . . . . .
C20 C 0.19006(14) 0.5030(2) -0.12661(7) 0.0379(6) Uani 1 1 d . . . . .
C21 C 0.13907(15) 0.4138(2) -0.13720(8) 0.0455(7) Uani 1 1 d . . . . .
H21 H 0.0918 0.4134 -0.1253 0.055 Uiso 1 1 calc R U . . .
C22 C 0.15716(16) 0.3260(3) -0.16505(8) 0.0511(7) Uani 1 1 d . . . . .
H22 H 0.1221 0.2655 -0.1720 0.061 Uiso 1 1 calc R U . . .
C23 C 0.22583(16) 0.3249(3) -0.18293(8) 0.0506(7) Uani 1 1 d . . . . .
H23 H 0.2370 0.2641 -0.2021 0.061 Uiso 1 1 calc R U . . .
C24 C 0.27840(16) 0.4116(2) -0.17313(8) 0.0466(7) Uani 1 1 d . . . . .
C25 C 0.25867(14) 0.4996(2) -0.14486(8) 0.0427(7) Uani 1 1 d . . . . .
H25 H 0.2938 0.5599 -0.1378 0.051 Uiso 1 1 calc R U . . .
C26 C 0.3797(2) 0.5263(3) -0.23434(11) 0.0844(12) Uani 1 1 d . . . . .
H26A H 0.3689 0.6065 -0.2229 0.127 Uiso 1 1 calc R U . . .
H26B H 0.3445 0.5085 -0.2555 0.127 Uiso 1 1 calc R U . . .
H26C H 0.4296 0.5264 -0.2453 0.127 Uiso 1 1 calc R U . . .
C27 C 0.44017(19) 0.4378(5) -0.15536(13) 0.1232(19) Uani 1 1 d . . . . .
H27A H 0.4890 0.4481 -0.1671 0.185 Uiso 1 1 calc R U . . .
H27B H 0.4409 0.3688 -0.1368 0.185 Uiso 1 1 calc R U . . .
H27C H 0.4265 0.5122 -0.1410 0.185 Uiso 1 1 calc R U . . .
C28 C 0.3878(2) 0.2544(3) -0.21768(13) 0.0952(13) Uani 1 1 d . . . . .
H28A H 0.4384 0.2485 -0.2273 0.143 Uiso 1 1 calc R U . . .
H28B H 0.3538 0.2430 -0.2399 0.143 Uiso 1 1 calc R U . . .
H28C H 0.3791 0.1912 -0.1976 0.143 Uiso 1 1 calc R U . . .
C29 C 0.05172(14) 0.7727(2) 0.01745(8) 0.0345(6) Uani 1 1 d . . . . .
C30 C -0.02379(16) 0.7959(3) 0.03285(9) 0.0516(8) Uani 1 1 d . . . . .
C31 C -0.07685(18) 0.7554(2) 0.00056(7) 0.0480(8) Uani 1 1 d . . . . .
C32 C -0.02874(17) 0.7172(3) -0.03408(9) 0.0485(7) Uani 1 1 d . . . . .
C33 C 0.04944(14) 0.7327(2) -0.02056(7) 0.0338(6) Uani 1 1 d . . . . .
F1A F -0.0334(3) 0.9345(5) 0.0315(3) 0.0601(16) Uani 0.527(13) 1 d . . P A 1
F2A F -0.0378(2) 0.7737(8) 0.06939(12) 0.0579(17) Uani 0.527(13) 1 d . . P A 1
F3A F -0.1359(4) 0.8208(8) -0.0049(2) 0.0657(18) Uani 0.527(13) 1 d . . P A 1
F4A F -0.1020(5) 0.6455(6) 0.01730(17) 0.0608(17) Uani 0.527(13) 1 d . . P A 1
F5A F -0.0453(3) 0.8136(8) -0.0627(2) 0.0592(16) Uani 0.527(13) 1 d . . P A 1
F6A F -0.0489(4) 0.6188(8) -0.0513(2) 0.0567(18) Uani 0.527(13) 1 d . . P A 1
F1B F -0.0381(3) 0.8890(9) 0.0510(3) 0.067(3) Uani 0.473(13) 1 d . . P A 2
F2B F -0.0373(3) 0.6958(11) 0.0624(2) 0.069(2) Uani 0.473(13) 1 d . . P A 2
F3B F -0.1035(6) 0.8661(7) -0.01434(18) 0.065(2) Uani 0.473(13) 1 d . . P A 2
F4B F -0.1332(5) 0.6879(9) 0.0081(2) 0.067(2) Uani 0.473(13) 1 d . . P A 2
F5B F -0.0433(3) 0.7466(11) -0.06954(17) 0.065(2) Uani 0.473(13) 1 d . . P A 2
F6B F -0.0395(5) 0.5807(8) -0.0349(3) 0.067(2) Uani 0.473(13) 1 d . . P A 2
Si1 Si 0.39722(5) 1.08352(7) 0.18225(2) 0.0455(3) Uani 1 1 d . . . . .
Si2 Si 0.37269(5) 0.40803(9) -0.19508(3) 0.0651(3) Uani 1 1 d . . . . .
S1 S 0.23515(4) 0.76866(6) 0.08162(2) 0.0393(3) Uani 1 1 d . . . . .
S2 S 0.22763(4) 0.71942(6) -0.08849(2) 0.0436(3) Uani 1 1 d . . . . .

loop_
_atom_site_aniso_label
_atom_site_aniso_U_11
_atom_site_aniso_U_22
_atom_site_aniso_U_33
_atom_site_aniso_U_23
_atom_site_aniso_U_13
_atom_site_aniso_U_12
C1 0.0535(18) 0.0362(14) 0.0497(16) -0.0052(12) -0.0088(14) 0.0072(12)
C2 0.0431(16) 0.0311(13) 0.0371(14) -0.0007(10) -0.0043(11) -0.0008(11)
C3 0.0403(15) 0.0301(13) 0.0352(13) -0.0001(10) 0.0007(11) -0.0053(11)
C4 0.0377(15) 0.0331(13) 0.0360(13) -0.0023(10) 0.0013(11) -0.0006(11)
C5 0.0377(15) 0.0330(13) 0.0346(13) 0.0012(10) 0.0014(11) -0.0014(11)
C6 0.0351(14) 0.0328(13) 0.0353(12) -0.0027(10) -0.0007(11) -0.0033(11)
C7 0.0322(14) 0.0470(15) 0.0449(14) -0.0032(12) -0.0007(12) 0.0029(12)
C8 0.0434(17) 0.0489(16) 0.0453(15) -0.0113(12) 0.0022(12) 0.0030(13)
C9 0.0456(17) 0.0472(16) 0.0424(15) -0.0101(12) -0.0012(12) 0.0008(13)
C10 0.0381(15) 0.0406(14) 0.0375(13) -0.0026(11) -0.0015(12) -0.0043(11)
C11 0.0377(14) 0.0337(13) 0.0387(13) -0.0018(11) -0.0003(11) 0.0017(11)
C12 0.072(3) 0.287(8) 0.061(3) 0.013(3) -0.019(2) 0.010(4)
C13 0.041(2) 0.072(2) 0.177(5) -0.037(3) -0.012(2) 0.0018(18)
C14 0.055(2) 0.072(2) 0.166(4) 0.025(3) -0.025(3) -0.0104(18)
C15 0.0530(19) 0.0384(15) 0.0544(17) -0.0093(12) 0.0147(14) -0.0099(12)
C16 0.0414(16) 0.0361(14) 0.0408(14) -0.0026(11) 0.0029(12) -0.0041(11)
C17 0.0400(16) 0.0314(13) 0.0357(14) -0.0009(10) -0.0026(11) -0.0013(11)
C18 0.0346(14) 0.0393(14) 0.0355(13) -0.0037(11) 0.0002(11) -0.0006(11)
C19 0.0376(15) 0.0364(13) 0.0399(14) 0.0005(11) -0.0033(12) -0.0002(11)
C20 0.0375(15) 0.0376(13) 0.0385(13) -0.0022(11) -0.0001(11) 0.0042(11)
C21 0.0381(16) 0.0524(17) 0.0459(15) -0.0081(12) -0.0024(12) 0.0045(12)
C22 0.0412(16) 0.0556(18) 0.0564(17) -0.0171(14) -0.0059(14) -0.0015(14)
C23 0.0512(18) 0.0562(18) 0.0445(16) -0.0166(13) -0.0045(13) 0.0067(14)
C24 0.0492(18) 0.0521(17) 0.0385(15) -0.0050(12) 0.0010(13) 0.0099(14)
C25 0.0423(16) 0.0431(15) 0.0428(15) -0.0002(12) 0.0006(12) 0.0026(12)
C26 0.083(3) 0.087(3) 0.083(3) -0.026(2) 0.031(2) -0.017(2)
C27 0.044(2) 0.225(6) 0.101(3) -0.015(3) -0.008(2) 0.015(3)
C28 0.086(3) 0.098(3) 0.102(3) -0.012(2) 0.027(2) 0.031(2)
C29 0.0323(14) 0.0305(13) 0.0406(14) -0.0029(10) -0.0009(11) -0.0006(10)
C30 0.0427(17) 0.067(2) 0.0445(17) -0.0142(15) 0.0027(13) -0.0005(14)
C31 0.0410(19) 0.0475(18) 0.0556(19) -0.0121(15) 0.0010(13) -0.0005(12)
C32 0.0467(17) 0.0556(18) 0.0431(17) -0.0114(13) -0.0009(14) -0.0044(13)
C33 0.0331(15) 0.0310(13) 0.0374(13) -0.0025(10) -0.0005(11) -0.0037(10)
F1A 0.050(2) 0.046(3) 0.084(4) -0.025(2) -0.005(3) 0.0133(19)
F2A 0.048(2) 0.081(5) 0.045(2) -0.004(2) 0.0083(16) -0.010(2)
F3A 0.046(3) 0.077(4) 0.074(3) -0.029(3) -0.011(2) 0.016(3)
F4A 0.054(4) 0.067(3) 0.062(3) -0.008(2) 0.010(2) -0.025(3)
F5A 0.047(2) 0.076(4) 0.055(3) 0.013(3) -0.0083(19) 0.011(3)
F6A 0.040(2) 0.071(5) 0.058(4) -0.033(3) -0.004(2) -0.004(3)
F1B 0.038(2) 0.087(6) 0.077(5) -0.050(5) -0.004(3) 0.006(3)
F2B 0.053(3) 0.095(6) 0.058(3) 0.026(4) 0.014(2) -0.008(3)
F3B 0.070(5) 0.066(4) 0.060(3) -0.011(3) -0.013(3) 0.029(3)
F4B 0.047(4) 0.081(5) 0.072(4) -0.029(3) 0.014(3) -0.025(3)
F5B 0.047(3) 0.108(7) 0.041(3) -0.002(3) -0.0071(19) 0.012(4)
F6B 0.045(3) 0.061(4) 0.094(6) -0.038(4) 0.007(4) -0.017(3)
Si1 0.0401(5) 0.0502(5) 0.0462(5) -0.0025(3) -0.0080(3) -0.0015(3)
Si2 0.0456(6) 0.0885(7) 0.0612(6) -0.0156(5) 0.0113(4) 0.0092(5)
S1 0.0385(5) 0.0353(4) 0.0442(4) -0.0030(3) -0.0062(3) 0.0036(3)
S2 0.0431(5) 0.0403(5) 0.0473(5) -0.0056(3) 0.0097(3) -0.0055(3)

loop_
_atom_type_symbol
_atom_type_description
_atom_type_scat_dispersion_real
_atom_type_scat_dispersion_imag
_atom_type_scat_source
C C 0.0049 0.0023 'International Tables Vol C Tables 4.2.6.8 and 6.1.1.4'
H H 0.0000 0.0000 'International Tables Vol C Tables 4.2.6.8 and 6.1.1.4'
F F 0.0237 0.0142 'International Tables Vol C Tables 4.2.6.8 and 6.1.1.4'
Si Si 0.1049 0.0943 'International Tables Vol C Tables 4.2.6.8 and 6.1.1.4'
S S 0.1554 0.1636 'International Tables Vol C Tables 4.2.6.8 and 6.1.1.4'

loop_
_geom_angle_atom_site_label_1
_geom_angle_atom_site_label_2
_geom_angle_atom_site_label_3
_geom_angle
_geom_angle_site_symmetry_1
_geom_angle_site_symmetry_3
_geom_angle_publ_flag
C2 C1 H1A 109.5 . . ?
C2 C1 H1B 109.5 . . ?
H1A C1 H1B 109.5 . . ?
C2 C1 H1C 109.5 . . ?
H1A C1 H1C 109.5 . . ?
H1B C1 H1C 109.5 . . ?
C3 C2 C1 130.5(2) . . ?
C3 C2 S1 111.06(18) . . ?
C1 C2 S1 118.43(19) . . ?
C2 C3 C4 111.5(2) . . ?
C2 C3 C29 125.4(2) . . ?
C4 C3 C29 123.1(2) . . ?
C5 C4 C3 113.7(2) . . ?
C5 C4 H4 123.2 . . ?
C3 C4 H4 123.2 . . ?
C4 C5 C6 127.7(2) . . ?
C4 C5 S1 110.88(18) . . ?
C6 C5 S1 121.35(19) . . ?
C7 C6 C11 118.0(2) . . ?
C7 C6 C5 120.5(2) . . ?
C11 C6 C5 121.5(2) . . ?
C8 C7 C6 120.3(2) . . ?
C8 C7 H7 119.9 . . ?
C6 C7 H7 119.9 . . ?
C9 C8 C7 120.6(3) . . ?
C9 C8 H8 119.7 . . ?
C7 C8 H8 119.7 . . ?
C8 C9 C10 121.2(3) . . ?
C8 C9 H9 119.4 . . ?
C10 C9 H9 119.4 . . ?
C11 C10 C9 116.8(2) . . ?
C11 C10 Si1 122.7(2) . . ?
C9 C10 Si1 120.47(19) . . ?
C10 C11 C6 123.1(2) . . ?
C10 C11 H11 118.5 . . ?
C6 C11 H11 118.5 . . ?
Si1 C12 H12A 109.5 . . ?
Si1 C12 H12B 109.5 . . ?
H12A C12 H12B 109.5 . . ?
Si1 C12 H12C 109.5 . . ?
H12A C12 H12C 109.5 . . ?
H12B C12 H12C 109.5 . . ?
Si1 C13 H13A 109.5 . . ?
Si1 C13 H13B 109.5 . . ?
H13A C13 H13B 109.5 . . ?
Si1 C13 H13C 109.5 . . ?
H13A C13 H13C 109.5 . . ?
H13B C13 H13C 109.5 . . ?
Si1 C14 H14A 109.5 . . ?
Si1 C14 H14B 109.5 . . ?
H14A C14 H14B 109.5 . . ?
Si1 C14 H14C 109.5 . . ?
H14A C14 H14C 109.5 . . ?
H14B C14 H14C 109.5 . . ?
C16 C15 H15A 109.5 . . ?
C16 C15 H15B 109.5 . . ?
H15A C15 H15B 109.5 . . ?
C16 C15 H15C 109.5 . . ?
H15A C15 H15C 109.5 . . ?
H15B C15 H15C 109.5 . . ?
C17 C16 C15 130.9(2) . . ?
C17 C16 S2 111.21(19) . . ?
C15 C16 S2 117.84(19) . . ?
C16 C17 C18 112.2(2) . . ?
C16 C17 C33 124.9(2) . . ?
C18 C17 C33 122.9(2) . . ?
C19 C18 C17 113.4(2) . . ?
C19 C18 H18 123.3 . . ?
C17 C18 H18 123.3 . . ?
C18 C19 C20 128.3(2) . . ?
C18 C19 S2 110.54(19) . . ?
C20 C19 S2 121.11(19) . . ?
C25 C20 C21 117.8(2) . . ?
C25 C20 C19 121.9(2) . . ?
C21 C20 C19 120.3(2) . . ?
C22 C21 C20 120.1(3) . . ?
C22 C21 H21 119.9 . . ?
C20 C21 H21 119.9 . . ?
C21 C22 C23 120.9(3) . . ?
C21 C22 H22 119.5 . . ?
C23 C22 H22 119.5 . . ?
C22 C23 C24 120.9(3) . . ?
C22 C23 H23 119.6 . . ?
C24 C23 H23 119.6 . . ?
C23 C24 C25 117.1(3) . . ?
C23 C24 Si2 121.7(2) . . ?
C25 C24 Si2 121.2(2) . . ?
C20 C25 C24 123.2(3) . . ?
C20 C25 H25 118.4 . . ?
C24 C25 H25 118.4 . . ?
Si2 C26 H26A 109.5 . . ?
Si2 C26 H26B 109.5 . . ?
H26A C26 H26B 109.5 . . ?
Si2 C26 H26C 109.5 . . ?
H26A C26 H26C 109.5 . . ?
H26B C26 H26C 109.5 . . ?
Si2 C27 H27A 109.5 . . ?
Si2 C27 H27B 109.5 . . ?
H27A C27 H27B 109.5 . . ?
Si2 C27 H27C 109.5 . . ?
H27A C27 H27C 109.5 . . ?
H27B C27 H27C 109.5 . . ?
Si2 C28 H28A 109.5 . . ?
Si2 C28 H28B 109.5 . . ?
H28A C28 H28B 109.5 . . ?
Si2 C28 H28C 109.5 . . ?
H28A C28 H28C 109.5 . . ?
H28B C28 H28C 109.5 . . ?
C33 C29 C3 130.2(2) . . ?
C33 C29 C30 110.8(2) . . ?
C3 C29 C30 119.0(2) . . ?
F1B C30 C29 120.9(4) . . ?
F2A C30 C29 119.0(3) . . ?
F1B C30 F2B 104.2(4) . . ?
C29 C30 F2B 104.9(3) . . ?
F1B C30 C31 117.9(4) . . ?
F2A C30 C31 120.3(3) . . ?
C29 C30 C31 106.8(2) . . ?
F2B C30 C31 98.9(4) . . ?
F2A C30 F1A 101.2(3) . . ?
C29 C30 F1A 105.4(3) . . ?
C31 C30 F1A 101.3(3) . . ?
F4B C31 F3B 107.0(5) . . ?
F3A C31 F4A 105.0(4) . . ?
F4B C31 C32 116.9(3) . . ?
F3A C31 C32 121.3(4) . . ?
F3B C31 C32 99.4(4) . . ?
F4A C31 C32 105.1(3) . . ?
F4B C31 C30 122.2(5) . . ?
F3A C31 C30 117.6(3) . . ?
F3B C31 C30 102.9(4) . . ?
F4A C31 C30 99.8(4) . . ?
C32 C31 C30 105.2(3) . . ?
F6A C32 F5A 104.6(3) . . ?
F5B C32 C33 117.1(4) . . ?
F6A C32 C33 120.3(4) . . ?
F5A C32 C33 108.3(3) . . ?
F5B C32 F6B 102.0(4) . . ?
C33 C32 F6B 103.9(4) . . ?
F5B C32 C31 122.2(4) . . ?
F6A C32 C31 114.5(4) . . ?
F5A C32 C31 100.8(4) . . ?
C33 C32 C31 106.5(2) . . ?
F6B C32 C31 102.2(4) . . ?
C29 C33 C17 130.3(2) . . ?
C29 C33 C32 110.6(2) . . ?
C17 C33 C32 119.1(2) . . ?
C14 Si1 C12 109.2(2) . . ?
C14 Si1 C13 110.03(19) . . ?
C12 Si1 C13 109.7(2) . . ?
C14 Si1 C10 109.53(15) . . ?
C12 Si1 C10 107.55(17) . . ?
C13 Si1 C10 110.72(14) . . ?
C27 Si2 C26 110.2(2) . . ?
C27 Si2 C28 110.8(2) . . ?
C26 Si2 C28 109.27(17) . . ?
C27 Si2 C24 108.81(17) . . ?
C26 Si2 C24 109.29(15) . . ?
C28 Si2 C24 108.34(16) . . ?
C5 S1 C2 92.88(12) . . ?
C16 S2 C19 92.61(12) . . ?

loop_
_geom_bond_atom_site_label_1
_geom_bond_atom_site_label_2
_geom_bond_distance
_geom_bond_site_symmetry_2
_geom_bond_publ_flag
C1 C2 1.497(3) . ?
C1 H1A 0.9800 . ?
C1 H1B 0.9800 . ?
C1 H1C 0.9800 . ?
C2 C3 1.382(4) . ?
C2 S1 1.717(3) . ?
C3 C4 1.430(3) . ?
C3 C29 1.453(4) . ?
C4 C5 1.361(3) . ?
C4 H4 0.9500 . ?
C5 C6 1.475(3) . ?
C5 S1 1.710(2) . ?
C6 C7 1.390(3) . ?
C6 C11 1.396(3) . ?
C7 C8 1.388(4) . ?
C7 H7 0.9500 . ?
C8 C9 1.376(4) . ?
C8 H8 0.9500 . ?
C9 C10 1.404(4) . ?
C9 H9 0.9500 . ?
C10 C11 1.393(3) . ?
C10 Si1 1.869(3) . ?
C11 H11 0.9500 . ?
C12 Si1 1.829(4) . ?
C12 H12A 0.9800 . ?
C12 H12B 0.9800 . ?
C12 H12C 0.9800 . ?
C13 Si1 1.834(3) . ?
C13 H13A 0.9800 . ?
C13 H13B 0.9800 . ?
C13 H13C 0.9800 . ?
C14 Si1 1.827(3) . ?
C14 H14A 0.9800 . ?
C14 H14B 0.9800 . ?
C14 H14C 0.9800 . ?
C15 C16 1.502(3) . ?
C15 H15A 0.9800 . ?
C15 H15B 0.9800 . ?
C15 H15C 0.9800 . ?
C16 C17 1.368(4) . ?
C16 S2 1.721(3) . ?
C17 C18 1.430(3) . ?
C17 C33 1.454(4) . ?
C18 C19 1.367(4) . ?
C18 H18 0.9500 . ?
C19 C20 1.470(3) . ?
C19 S2 1.722(3) . ?
C20 C25 1.393(3) . ?
C20 C21 1.395(4) . ?
C21 C22 1.383(4) . ?
C21 H21 0.9500 . ?
C22 C23 1.388(4) . ?
C22 H22 0.9500 . ?
C23 C24 1.389(4) . ?
C23 H23 0.9500 . ?
C24 C25 1.402(4) . ?
C24 Si2 1.870(3) . ?
C25 H25 0.9500 . ?
C26 Si2 1.855(4) . ?
C26 H26A 0.9800 . ?
C26 H26B 0.9800 . ?
C26 H26C 0.9800 . ?
C27 Si2 1.845(4) . ?
C27 H27A 0.9800 . ?
C27 H27B 0.9800 . ?
C27 H27C 0.9800 . ?
C28 Si2 1.868(3) . ?
C28 H28A 0.9800 . ?
C28 H28B 0.9800 . ?
C28 H28C 0.9800 . ?
C29 C33 1.352(4) . ?
C29 C30 1.492(4) . ?
C30 F1B 1.219(7) . ?
C30 F2A 1.279(5) . ?
C30 F2B 1.500(7) . ?
C30 C31 1.520(4) . ?
C30 F1A 1.531(7) . ?
C31 F4B 1.290(6) . ?
C31 F3A 1.306(6) . ?
C31 F3B 1.400(6) . ?
C31 F4A 1.406(6) . ?
C31 C32 1.517(4) . ?
C32 F5B 1.264(6) . ?
C32 F6A 1.279(7) . ?
C32 F5A 1.460(6) . ?
C32 C33 1.505(4) . ?
C32 F6B 1.510(9) . ?

loop_
_geom_torsion_atom_site_label_1
_geom_torsion_atom_site_label_2
_geom_torsion_atom_site_label_3
_geom_torsion_atom_site_label_4
_geom_torsion
_geom_torsion_site_symmetry_1
_geom_torsion_site_symmetry_2
_geom_torsion_site_symmetry_3
_geom_torsion_site_symmetry_4
_geom_torsion_publ_flag
C1 C2 C3 C4 177.4(3) . . . . ?
S1 C2 C3 C4 -0.4(3) . . . . ?
C1 C2 C3 C29 -1.6(4) . . . . ?
S1 C2 C3 C29 -179.5(2) . . . . ?
C2 C3 C4 C5 1.0(3) . . . . ?
C29 C3 C4 C5 -179.9(2) . . . . ?
C3 C4 C5 C6 -178.0(2) . . . . ?
C3 C4 C5 S1 -1.2(3) . . . . ?
C4 C5 C6 C7 15.7(4) . . . . ?
S1 C5 C6 C7 -160.8(2) . . . . ?
C4 C5 C6 C11 -165.1(2) . . . . ?
S1 C5 C6 C11 18.4(3) . . . . ?
C11 C6 C7 C8 0.8(4) . . . . ?
C5 C6 C7 C8 -179.9(2) . . . . ?
C6 C7 C8 C9 0.0(4) . . . . ?
C7 C8 C9 C10 -0.7(4) . . . . ?
C8 C9 C10 C11 0.6(4) . . . . ?
C8 C9 C10 Si1 178.7(2) . . . . ?
C9 C10 C11 C6 0.2(4) . . . . ?
Si1 C10 C11 C6 -177.83(19) . . . . ?
C7 C6 C11 C10 -0.9(4) . . . . ?
C5 C6 C11 C10 179.9(2) . . . . ?
C15 C16 C17 C18 177.9(3) . . . . ?
S2 C16 C17 C18 -0.8(3) . . . . ?
C15 C16 C17 C33 -2.3(5) . . . . ?
S2 C16 C17 C33 179.0(2) . . . . ?
C16 C17 C18 C19 1.4(3) . . . . ?
C33 C17 C18 C19 -178.4(2) . . . . ?
C17 C18 C19 C20 -179.4(2) . . . . ?
C17 C18 C19 S2 -1.3(3) . . . . ?
C18 C19 C20 C25 -172.6(3) . . . . ?
S2 C19 C20 C25 9.4(3) . . . . ?
C18 C19 C20 C21 7.2(4) . . . . ?
S2 C19 C20 C21 -170.8(2) . . . . ?
C25 C20 C21 C22 -0.1(4) . . . . ?
C19 C20 C21 C22 -180.0(2) . . . . ?
C20 C21 C22 C23 -0.1(4) . . . . ?
C21 C22 C23 C24 0.4(5) . . . . ?
C22 C23 C24 C25 -0.5(4) . . . . ?
C22 C23 C24 Si2 177.2(2) . . . . ?
C21 C20 C25 C24 0.1(4) . . . . ?
C19 C20 C25 C24 179.9(2) . . . . ?
C23 C24 C25 C20 0.2(4) . . . . ?
Si2 C24 C25 C20 -177.5(2) . . . . ?
C2 C3 C29 C33 -41.0(4) . . . . ?
C4 C3 C29 C33 140.1(3) . . . . ?
C2 C3 C29 C30 137.1(3) . . . . ?
C4 C3 C29 C30 -41.8(3) . . . . ?
C33 C29 C30 F1B -134.0(7) . . . . ?
C3 C29 C30 F1B 47.5(8) . . . . ?
C33 C29 C30 F2A 144.9(5) . . . . ?
C3 C29 C30 F2A -33.6(6) . . . . ?
C33 C29 C30 F2B 108.9(5) . . . . ?
C3 C29 C30 F2B -69.6(5) . . . . ?
C33 C29 C30 C31 4.5(3) . . . . ?
C3 C29 C30 C31 -173.9(2) . . . . ?
C33 C29 C30 F1A -102.6(4) . . . . ?
C3 C29 C30 F1A 78.9(4) . . . . ?
F1B C30 C31 F4B -87.1(11) . . . . ?
C29 C30 C31 F4B 132.8(6) . . . . ?
F2B C30 C31 F4B 24.2(9) . . . . ?
F2A C30 C31 F3A 78.0(10) . . . . ?
C29 C30 C31 F3A -142.2(6) . . . . ?
F1A C30 C31 F3A -32.2(8) . . . . ?
F1B C30 C31 F3B 32.7(10) . . . . ?
C29 C30 C31 F3B -107.3(5) . . . . ?
F2B C30 C31 F3B 144.0(8) . . . . ?
F2A C30 C31 F4A -34.8(8) . . . . ?
C29 C30 C31 F4A 105.0(4) . . . . ?
F1A C30 C31 F4A -145.0(6) . . . . ?
F1B C30 C31 C32 136.4(7) . . . . ?
F2A C30 C31 C32 -143.4(5) . . . . ?
C29 C30 C31 C32 -3.7(3) . . . . ?
F2B C30 C31 C32 -112.3(4) . . . . ?
F1A C30 C31 C32 106.3(4) . . . . ?
F4B C31 C32 F5B 84.1(12) . . . . ?
F3B C31 C32 F5B -30.4(10) . . . . ?
C30 C31 C32 F5B -136.7(7) . . . . ?
F3A C31 C32 F6A -86.1(9) . . . . ?
F4A C31 C32 F6A 32.4(8) . . . . ?
C30 C31 C32 F6A 137.2(5) . . . . ?
F3A C31 C32 F5A 25.5(7) . . . . ?
F4A C31 C32 F5A 144.0(6) . . . . ?
C30 C31 C32 F5A -111.1(4) . . . . ?
F4B C31 C32 C33 -137.5(7) . . . . ?
F3A C31 C32 C33 138.4(5) . . . . ?
F3B C31 C32 C33 108.0(5) . . . . ?
F4A C31 C32 C33 -103.1(4) . . . . ?
C30 C31 C32 C33 1.8(3) . . . . ?
F4B C31 C32 F6B -28.7(10) . . . . ?
F3B C31 C32 F6B -143.3(8) . . . . ?
C30 C31 C32 F6B 110.5(5) . . . . ?
C3 C29 C33 C17 -7.2(5) . . . . ?
C30 C29 C33 C17 174.5(2) . . . . ?
C3 C29 C33 C32 174.8(2) . . . . ?
C30 C29 C33 C32 -3.5(3) . . . . ?
C16 C17 C33 C29 -42.0(4) . . . . ?
C18 C17 C33 C29 137.9(3) . . . . ?
C16 C17 C33 C32 135.9(3) . . . . ?
C18 C17 C33 C32 -44.3(3) . . . . ?
F5B C32 C33 C29 141.9(7) . . . . ?
F6A C32 C33 C29 -131.4(5) . . . . ?
F5A C32 C33 C29 108.6(5) . . . . ?
F6B C32 C33 C29 -106.5(5) . . . . ?
C31 C32 C33 C29 1.0(3) . . . . ?
F5B C32 C33 C17 -36.3(7) . . . . ?
F6A C32 C33 C17 50.4(6) . . . . ?
F5A C32 C33 C17 -69.6(5) . . . . ?
F6B C32 C33 C17 75.2(5) . . . . ?
C31 C32 C33 C17 -177.2(2) . . . . ?
C11 C10 Si1 C14 112.5(3) . . . . ?
C9 C10 Si1 C14 -65.5(3) . . . . ?
C11 C10 Si1 C12 -128.9(3) . . . . ?
C9 C10 Si1 C12 53.1(3) . . . . ?
C11 C10 Si1 C13 -9.1(3) . . . . ?
C9 C10 Si1 C13 173.0(3) . . . . ?
C23 C24 Si2 C27 -136.4(3) . . . . ?
C25 C24 Si2 C27 41.2(3) . . . . ?
C23 C24 Si2 C26 103.2(3) . . . . ?
C25 C24 Si2 C26 -79.2(3) . . . . ?
C23 C24 Si2 C28 -15.8(3) . . . . ?
C25 C24 Si2 C28 161.8(2) . . . . ?
C4 C5 S1 C2 0.8(2) . . . . ?
C6 C5 S1 C2 177.9(2) . . . . ?
C3 C2 S1 C5 -0.2(2) . . . . ?
C1 C2 S1 C5 -178.3(2) . . . . ?
C17 C16 S2 C19 0.0(2) . . . . ?
C15 C16 S2 C19 -178.8(2) . . . . ?
C18 C19 S2 C16 0.7(2) . . . . ?
C20 C19 S2 C16 179.0(2) . . . . ?
